data_4128233
loop_
_publ_author_name
'Song, Dahae'
'Bae, Jinhee'
'Ji, Hoon'
'Kim, Min-Bum'
'Bae, Youn-Sang'
'Park, Kyo Sung'
'Moon, Dohyun'
'Jeong, Nak Cheon'

_publ_section_title
;
 Coordinative Reduction of Metal Nodes Enhances the Hydrolytic Stability
 of a Paddlewheel Metal-Organic Framework.
;
_journal_issue 19
_journal_name_full 'Journal of the American Chemical Society'
_journal_page_first 7853
_journal_page_last 7864
_journal_paper_doi 10.1021/jacs.9b02114
_journal_volume 141
_journal_year 2019
_chemical_formula_moiety 'C177.6 H98.4 Cu24 N16.8 O96, 4(C8 H12 Cu N4)'
_chemical_formula_sum 'C209.6 H146.4 Cu28 N32.8 O96'
_chemical_formula_weight 6439.54
_space_group_crystal_system cubic
_space_group_IT_number 225
_space_group_name_Hall '-F 4 2 3'
_space_group_name_H-M_alt 'F m -3 m'
_symmetry_space_group_name_Hall '-F 4 2 3'
_symmetry_space_group_name_H-M 'F m -3 m'
_atom_sites_solution_hydrogens mixed
_audit_creation_method SHELXL-2018/3
_cell_angle_alpha 90
_cell_angle_beta 90
_cell_angle_gamma 90
_cell_formula_units_Z 2
_cell_length_a 26.303(3)
_cell_length_b 26.303(3)
_cell_length_c 26.303(3)
_cell_measurement_reflns_used 106593
_cell_measurement_temperature 100(2)
_cell_measurement_theta_max 33.679
_cell_measurement_theta_min 0.350
_cell_volume 18198(4)
_computing_cell_refinement '<i>HKL3000sm</i>(Otwinowski & Minor, 1997)'
_computing_data_collection '<i>PAL BL2D-SMDC Program</i>(Shin et.al, 2016)'
_computing_data_reduction '<i>HKL3000sm</i>(Otwinowski & Minor, 1997)'
_computing_molecular_graphics '<i>DIAMOND 4</i>(Putx&Brandenburg, 2014)'
_computing_publication_material '<i>publCIF</i>(Westrip, 2010)'
_computing_structure_refinement '<i>SHELXL-2018</i>(Sheldrick, 2018)'
_computing_structure_solution '<i>SHELXT-2018</i>(Sheldrick, 2018)'
_diffrn_ambient_temperature 100(2)
_diffrn_measured_fraction_theta_full 0.976
_diffrn_measured_fraction_theta_max 0.984
_diffrn_measurement_device_type 'Rayonix MX225HS CCD area detector'
_diffrn_measurement_method 'omega scan'
_diffrn_radiation_type synchrotron
_diffrn_radiation_wavelength 0.610
_diffrn_reflns_av_R_equivalents 0.0969
_diffrn_reflns_av_unetI/netI 0.0288
_diffrn_reflns_Laue_measured_fraction_full 0.976
_diffrn_reflns_Laue_measured_fraction_max 0.984
_diffrn_reflns_limit_h_max 36
_diffrn_reflns_limit_h_min -36
_diffrn_reflns_limit_k_max 36
_diffrn_reflns_limit_k_min -36
_diffrn_reflns_limit_l_max 36
_diffrn_reflns_limit_l_min -36
_diffrn_reflns_number 39965
_diffrn_reflns_point_group_measured_fraction_full 0.976
_diffrn_reflns_point_group_measured_fraction_max 0.984
_diffrn_reflns_theta_full 21.469
_diffrn_reflns_theta_max 24.997
_diffrn_reflns_theta_min 1.329
_diffrn_source 'PLSII 2D bending magnet'
_exptl_absorpt_coefficient_mu 1.096
_exptl_absorpt_correction_T_max 1.000
_exptl_absorpt_correction_T_min 0.883
_exptl_absorpt_correction_type empirical
_exptl_absorpt_process_details '<i>HKL3000sm Scalepack</i>(Otwinowski et.al,2003)'
_exptl_crystal_colour 'greenish blue'
_exptl_crystal_density_diffrn 1.175
_exptl_crystal_description octahedron
_exptl_crystal_F_000 6427
_exptl_crystal_size_max 0.135
_exptl_crystal_size_mid 0.125
_exptl_crystal_size_min 0.118
_refine_diff_density_max 1.775
_refine_diff_density_min -1.342
_refine_diff_density_rms 0.119
_refine_ls_extinction_method none
_refine_ls_goodness_of_fit_ref 1.188
_refine_ls_hydrogen_treatment constr
_refine_ls_matrix_type full
_refine_ls_number_parameters 58
_refine_ls_number_reflns 1302
_refine_ls_number_restraints 36
_refine_ls_restrained_S_all 1.250
_refine_ls_R_factor_all 0.0721
_refine_ls_R_factor_gt 0.0696
_refine_ls_shift/su_max 0.001
_refine_ls_shift/su_mean 0.000
_refine_ls_structure_factor_coef Fsqd
_refine_ls_weighting_details 'w=1/[\s^2^(Fo^2^)+(0.1504P)^2^+49.4785P] where P=(Fo^2^+2Fc^2^)/3'
_refine_ls_weighting_scheme calc
_refine_ls_wR_factor_gt 0.2386
_refine_ls_wR_factor_ref 0.2407
_reflns_Friedel_coverage 0.000
_reflns_number_gt 1181
_reflns_number_total 1302
_reflns_threshold_expression 'I > 2\s(I)'
_cod_data_source_file ja9b02114_si_003.cif
_cod_data_source_block H2Q-HK-MeCN
_cod_original_cell_volume 18197(6)
_cod_original_formula_sum 'C209.60 H146.40 Cu28 N32.80 O96'
_cod_database_code 4128233
_shelx_shelxl_version_number 2018/3
_shelx_space_group_comment
;
The symmetry employed for this shelxl refinement is uniquely defined
by the following loop, which should always be used as a source of
symmetry information in preference to the above space-group names.
They are only intended as comments.
;
_shelx_estimated_absorpt_t_min 0.866
_shelx_estimated_absorpt_t_max 0.882

loop_
_space_group_symop_operation_xyz
'x, y, z'
'-x, -y, z'
'-x, y, -z'
'x, -y, -z'
'z, x, y'
'z, -x, -y'
'-z, -x, y'
'-z, x, -y'
'y, z, x'
'-y, z, -x'
'y, -z, -x'
'-y, -z, x'
'y, x, -z'
'-y, -x, -z'
'y, -x, z'
'-y, x, z'
'x, z, -y'
'-x, z, y'
'-x, -z, -y'
'x, -z, y'
'z, y, -x'
'z, -y, x'
'-z, y, x'
'-z, -y, -x'
'x, y+1/2, z+1/2'
'-x, -y+1/2, z+1/2'
'-x, y+1/2, -z+1/2'
'x, -y+1/2, -z+1/2'
'z, x+1/2, y+1/2'
'z, -x+1/2, -y+1/2'
'-z, -x+1/2, y+1/2'
'-z, x+1/2, -y+1/2'
'y, z+1/2, x+1/2'
'-y, z+1/2, -x+1/2'
'y, -z+1/2, -x+1/2'
'-y, -z+1/2, x+1/2'
'y, x+1/2, -z+1/2'
'-y, -x+1/2, -z+1/2'
'y, -x+1/2, z+1/2'
'-y, x+1/2, z+1/2'
'x, z+1/2, -y+1/2'
'-x, z+1/2, y+1/2'
'-x, -z+1/2, -y+1/2'
'x, -z+1/2, y+1/2'
'z, y+1/2, -x+1/2'
'z, -y+1/2, x+1/2'
'-z, y+1/2, x+1/2'
'-z, -y+1/2, -x+1/2'
'x+1/2, y, z+1/2'
'-x+1/2, -y, z+1/2'
'-x+1/2, y, -z+1/2'
'x+1/2, -y, -z+1/2'
'z+1/2, x, y+1/2'
'z+1/2, -x, -y+1/2'
'-z+1/2, -x, y+1/2'
'-z+1/2, x, -y+1/2'
'y+1/2, z, x+1/2'
'-y+1/2, z, -x+1/2'
'y+1/2, -z, -x+1/2'
'-y+1/2, -z, x+1/2'
'y+1/2, x, -z+1/2'
'-y+1/2, -x, -z+1/2'
'y+1/2, -x, z+1/2'
'-y+1/2, x, z+1/2'
'x+1/2, z, -y+1/2'
'-x+1/2, z, y+1/2'
'-x+1/2, -z, -y+1/2'
'x+1/2, -z, y+1/2'
'z+1/2, y, -x+1/2'
'z+1/2, -y, x+1/2'
'-z+1/2, y, x+1/2'
'-z+1/2, -y, -x+1/2'
'x+1/2, y+1/2, z'
'-x+1/2, -y+1/2, z'
'-x+1/2, y+1/2, -z'
'x+1/2, -y+1/2, -z'
'z+1/2, x+1/2, y'
'z+1/2, -x+1/2, -y'
'-z+1/2, -x+1/2, y'
'-z+1/2, x+1/2, -y'
'y+1/2, z+1/2, x'
'-y+1/2, z+1/2, -x'
'y+1/2, -z+1/2, -x'
'-y+1/2, -z+1/2, x'
'y+1/2, x+1/2, -z'
'-y+1/2, -x+1/2, -z'
'y+1/2, -x+1/2, z'
'-y+1/2, x+1/2, z'
'x+1/2, z+1/2, -y'
'-x+1/2, z+1/2, y'
'-x+1/2, -z+1/2, -y'
'x+1/2, -z+1/2, y'
'z+1/2, y+1/2, -x'
'z+1/2, -y+1/2, x'
'-z+1/2, y+1/2, x'
'-z+1/2, -y+1/2, -x'
'-x, -y, -z'
'x, y, -z'
'x, -y, z'
'-x, y, z'
'-z, -x, -y'
'-z, x, y'
'z, x, -y'
'z, -x, y'
'-y, -z, -x'
'y, -z, x'
'-y, z, x'
'y, z, -x'
'-y, -x, z'
'y, x, z'
'-y, x, -z'
'y, -x, -z'
'-x, -z, y'
'x, -z, -y'
'x, z, y'
'-x, z, -y'
'-z, -y, x'
'-z, y, -x'
'z, -y, -x'
'z, y, x'
'-x, -y+1/2, -z+1/2'
'x, y+1/2, -z+1/2'
'x, -y+1/2, z+1/2'
'-x, y+1/2, z+1/2'
'-z, -x+1/2, -y+1/2'
'-z, x+1/2, y+1/2'
'z, x+1/2, -y+1/2'
'z, -x+1/2, y+1/2'
'-y, -z+1/2, -x+1/2'
'y, -z+1/2, x+1/2'
'-y, z+1/2, x+1/2'
'y, z+1/2, -x+1/2'
'-y, -x+1/2, z+1/2'
'y, x+1/2, z+1/2'
'-y, x+1/2, -z+1/2'
'y, -x+1/2, -z+1/2'
'-x, -z+1/2, y+1/2'
'x, -z+1/2, -y+1/2'
'x, z+1/2, y+1/2'
'-x, z+1/2, -y+1/2'
'-z, -y+1/2, x+1/2'
'-z, y+1/2, -x+1/2'
'z, -y+1/2, -x+1/2'
'z, y+1/2, x+1/2'
'-x+1/2, -y, -z+1/2'
'x+1/2, y, -z+1/2'
'x+1/2, -y, z+1/2'
'-x+1/2, y, z+1/2'
'-z+1/2, -x, -y+1/2'
'-z+1/2, x, y+1/2'
'z+1/2, x, -y+1/2'
'z+1/2, -x, y+1/2'
'-y+1/2, -z, -x+1/2'
'y+1/2, -z, x+1/2'
'-y+1/2, z, x+1/2'
'y+1/2, z, -x+1/2'
'-y+1/2, -x, z+1/2'
'y+1/2, x, z+1/2'
'-y+1/2, x, -z+1/2'
'y+1/2, -x, -z+1/2'
'-x+1/2, -z, y+1/2'
'x+1/2, -z, -y+1/2'
'x+1/2, z, y+1/2'
'-x+1/2, z, -y+1/2'
'-z+1/2, -y, x+1/2'
'-z+1/2, y, -x+1/2'
'z+1/2, -y, -x+1/2'
'z+1/2, y, x+1/2'
'-x+1/2, -y+1/2, -z'
'x+1/2, y+1/2, -z'
'x+1/2, -y+1/2, z'
'-x+1/2, y+1/2, z'
'-z+1/2, -x+1/2, -y'
'-z+1/2, x+1/2, y'
'z+1/2, x+1/2, -y'
'z+1/2, -x+1/2, y'
'-y+1/2, -z+1/2, -x'
'y+1/2, -z+1/2, x'
'-y+1/2, z+1/2, x'
'y+1/2, z+1/2, -x'
'-y+1/2, -x+1/2, z'
'y+1/2, x+1/2, z'
'-y+1/2, x+1/2, -z'
'y+1/2, -x+1/2, -z'
'-x+1/2, -z+1/2, y'
'x+1/2, -z+1/2, -y'
'x+1/2, z+1/2, y'
'-x+1/2, z+1/2, -y'
'-z+1/2, -y+1/2, x'
'-z+1/2, y+1/2, -x'
'z+1/2, -y+1/2, -x'
'z+1/2, y+1/2, x'

loop_
_atom_site_label
_atom_site_type_symbol
_atom_site_fract_x
_atom_site_fract_y
_atom_site_fract_z
_atom_site_U_iso_or_equiv
_atom_site_adp_type
_atom_site_occupancy
_atom_site_site_symmetry_order
_atom_site_calc_flag
_atom_site_refinement_flags_posn
_atom_site_refinement_flags_adp
_atom_site_refinement_flags_occupancy
Cu1 Cu 0.28556(2) 0.500000 0.21444(2) 0.0417(4) Uani 1 4 d S T P
O1 O 0.31684(9) 0.55276(9) 0.25651(9) 0.0525(6) Uani 1 1 d . . .
N1 N 0.3432(3) 0.500000 0.1568(3) 0.08371(8) Uani 0.7 4 d DS TU P
C4 C 0.3721(4) 0.500000 0.1279(4) 0.13756(8) Uani 0.7 4 d DS TU P
C5 C 0.4129(4) 0.500000 0.0871(4) 0.1588(4) Uani 0.7 4 d DS TU P
H5AC H 0.446403 0.496029 0.102939 0.238 Uiso 0.175 1 d . U P
H5BC H 0.411825 0.532207 0.068354 0.238 Uiso 0.175 1 d . U P
H5CC H 0.406965 0.471745 0.063494 0.238 Uiso 0.175 1 d . U P
C1 C 0.29603(13) 0.57003(17) 0.29603(13) 0.0462(9) Uani 1 2 d S T P
C2 C 0.32123(13) 0.61400(16) 0.32123(13) 0.0457(9) Uani 1 2 d S T P
C3 C 0.36420(13) 0.63580(13) 0.30008(17) 0.0468(9) Uani 1 2 d S T P
H3 H 0.378961 0.621038 0.270601 0.056 Uiso 1 2 calc R U P
Cu2 Cu 0.250000 0.750000 0.250000 0.0946(10) Uani 1 24 d S T P
N2 N 0.2932(3) 0.7068(3) 0.2068(3) 0.084(3) Uani 1 6 d S T P
C6 C 0.3168(5) 0.6832(5) 0.1832(5) 0.094(4) Uani 1 6 d S T P
C7 C 0.3495(3) 0.6505(3) 0.1505(3) 0.097(4) Uani 1 6 d S T P
H5A H 0.378068 0.670524 0.137280 0.145 Uiso 0.1667 1 d . U P
H5B H 0.329475 0.637280 0.121933 0.145 Uiso 0.1667 1 d . U P
H5C H 0.362720 0.621933 0.170524 0.145 Uiso 0.1667 1 d . U P

loop_
_atom_site_aniso_label
_atom_site_aniso_U_11
_atom_site_aniso_U_22
_atom_site_aniso_U_33
_atom_site_aniso_U_23
_atom_site_aniso_U_13
_atom_site_aniso_U_12
Cu1 0.0441(4) 0.0371(4) 0.0441(4) 0.000 0.0079(2) 0.000
O1 0.0528(13) 0.0492(12) 0.0556(13) -0.0090(9) 0.0096(10) -0.0070(9)
N1 0.08370(15) 0.08371(15) 0.084 0.00000(10) 0.00001(10) 0.00000(10)
C4 0.13756(15) 0.13756(15) 0.138 0.00000(10) 0.00001(10) 0.00000(10)
C5 0.1588(4) 0.1589(4) 0.1588(4) 0.000 0.0000(2) 0.000
C1 0.0497(13) 0.0392(19) 0.0497(13) -0.0018(11) -0.0007(17) -0.0018(11)
C2 0.0476(13) 0.0418(18) 0.0476(13) -0.0020(11) 0.0021(16) -0.0020(11)
C3 0.0461(13) 0.0461(13) 0.048(2) -0.0020(12) 0.0020(12) -0.0017(16)
Cu2 0.0946(10) 0.0946(10) 0.0946(10) 0.000 0.000 0.000
N2 0.084(3) 0.084(3) 0.084(3) 0.000(3) 0.000(3) 0.000(3)
C6 0.094(4) 0.094(4) 0.094(4) 0.023(6) -0.023(6) -0.023(6)
C7 0.097(4) 0.097(4) 0.097(4) -0.010(4) 0.010(4) 0.010(4)

loop_
_atom_type_symbol
_atom_type_description
_atom_type_scat_dispersion_real
_atom_type_scat_dispersion_imag
_atom_type_scat_source
C C 0.0019 0.0011 'International Tables Vol C Tables 4.2.6.8 and 6.1.1.4'
H H 0.0000 0.0000 'International Tables Vol C Tables 4.2.6.8 and 6.1.1.4'
N N 0.0040 0.0024 'International Tables Vol C Tables 4.2.6.8 and 6.1.1.4'
O O 0.0074 0.0043 'International Tables Vol C Tables 4.2.6.8 and 6.1.1.4'
Cu Cu 0.3373 0.9674 'International Tables Vol C Tables 4.2.6.8 and 6.1.1.4'

loop_
_geom_angle_atom_site_label_1
_geom_angle_atom_site_label_2
_geom_angle_atom_site_label_3
_geom_angle
_geom_angle_site_symmetry_1
_geom_angle_site_symmetry_3
O1 Cu1 O1 168.23(14) . 72_565
O1 Cu1 O1 88.43(16) . 166
O1 Cu1 O1 90.37(15) 72_565 166
O1 Cu1 O1 90.37(15) . 99_565
O1 Cu1 O1 88.43(16) 72_565 99_565
O1 Cu1 O1 168.23(14) 166 99_565
O1 Cu1 N1 95.88(7) . .
O1 Cu1 N1 95.88(7) 72_565 .
O1 Cu1 N1 95.88(7) 166 .
O1 Cu1 N1 95.88(7) 99_565 .
O1 Cu1 Cu1 84.12(7) . 145_565
O1 Cu1 Cu1 84.12(7) 72_565 145_565
O1 Cu1 Cu1 84.12(7) 166 145_565
O1 Cu1 Cu1 84.12(7) 99_565 145_565
N1 Cu1 Cu1 180.00(3) . 145_565
C1 O1 Cu1 122.7(3) . .
C4 N1 Cu1 180.0(6) . .
N1 C4 C5 180.0(8) . .
C4 C5 H5AC 109.5(8) . .
C4 C5 H5BC 109.5(8) . .
H5AC C5 H5BC 109.4(8) . .
C4 C5 H5CC 109.5(8) . .
H5AC C5 H5CC 109.4(8) . .
H5BC C5 H5CC 109.4(8) . .
C4 C5 H5AC 109.5(8) . 99_565
H5AC C5 H5AC 12.23(6) . 99_565
H5BC C5 H5AC 98.5(7) . 99_565
H5CC C5 H5AC 119.6(10) . 99_565
C4 C5 H5AC 109.5(8) . 166
H5AC C5 H5AC 138.9(15) . 166
H5BC C5 H5AC 68.2(4) . 166
H5CC C5 H5AC 44.2(2) . 166
H5AC C5 H5AC 140.9(16) 99_565 166
C4 C5 H5AC 109.5(8) . 72_565
H5AC C5 H5AC 140.9(16) . 72_565
H5BC C5 H5AC 56.2(3) . 72_565
H5CC C5 H5AC 56.2(3) . 72_565
H5AC C5 H5AC 138.9(15) 99_565 72_565
H5AC C5 H5AC 12.23(6) 166 72_565
C4 C5 H5BC 109.5(8) . 99_565
H5AC C5 H5BC 98.5(7) . 99_565
H5BC C5 H5BC 119.6(10) . 99_565
H5CC C5 H5BC 12.21(6) . 99_565
H5AC C5 H5BC 109.4(8) 99_565 99_565
H5AC C5 H5BC 56.2(3) 166 99_565
H5AC C5 H5BC 68.2(4) 72_565 99_565
C4 C5 H5BC 109.5(8) . 166
H5AC C5 H5BC 68.2(4) . 166
H5BC C5 H5BC 44.2(2) . 166
H5CC C5 H5BC 138.9(15) . 166
H5AC C5 H5BC 56.2(3) 99_565 166
H5AC C5 H5BC 109.4(8) 166 166
H5AC C5 H5BC 98.5(7) 72_565 166
H5BC C5 H5BC 140.9(16) 99_565 166
C4 C5 H5BC 109.5(8) . 72_565
H5AC C5 H5BC 56.2(3) . 72_565
H5BC C5 H5BC 140.9(16) . 72_565
H5CC C5 H5BC 56.2(3) . 72_565
H5AC C5 H5BC 68.2(4) 99_565 72_565
H5AC C5 H5BC 98.5(7) 166 72_565
H5AC C5 H5BC 109.4(8) 72_565 72_565
H5BC C5 H5BC 44.2(2) 99_565 72_565
H5BC C5 H5BC 119.6(10) 166 72_565
C4 C5 H5CC 109.5(8) . 99_565
H5AC C5 H5CC 119.6(10) . 99_565
H5BC C5 H5CC 12.20(6) . 99_565
H5CC C5 H5CC 98.6(7) . 99_565
H5AC C5 H5CC 109.4(8) 99_565 99_565
H5AC C5 H5CC 56.2(3) 166 99_565
H5AC C5 H5CC 44.2(2) 72_565 99_565
H5BC C5 H5CC 109.4(8) 99_565 99_565
H5BC C5 H5CC 56.2(3) 166 99_565
H5BC C5 H5CC 138.9(15) 72_565 99_565
C4 C5 H5CC 109.5(8) . 166
H5AC C5 H5CC 44.2(2) . 166
H5BC C5 H5CC 138.9(15) . 166
H5CC C5 H5CC 68.1(4) . 166
H5AC C5 H5CC 56.2(3) 99_565 166
H5AC C5 H5CC 109.4(8) 166 166
H5AC C5 H5CC 119.6(10) 72_565 166
H5BC C5 H5CC 56.2(3) 99_565 166
H5BC C5 H5CC 109.4(8) 166 166
H5BC C5 H5CC 12.20(6) 72_565 166
H5CC C5 H5CC 140.9(16) 99_565 166
C4 C5 H5CC 109.5(8) . 72_565
H5AC C5 H5CC 56.2(3) . 72_565
H5BC C5 H5CC 56.2(3) . 72_565
H5CC C5 H5CC 140.9(16) . 72_565
H5AC C5 H5CC 44.2(2) 99_565 72_565
H5AC C5 H5CC 119.6(10) 166 72_565
H5AC C5 H5CC 109.4(8) 72_565 72_565
H5BC C5 H5CC 138.9(15) 99_565 72_565
H5BC C5 H5CC 12.20(6) 166 72_565
H5BC C5 H5CC 109.4(8) 72_565 72_565
H5CC C5 H5CC 68.1(4) 99_565 72_565
H5CC C5 H5CC 98.6(6) 166 72_565
O1 C1 O1 125.9(4) . 120
O1 C1 C2 117.0(2) . .
O1 C1 C2 117.0(2) 120 .
C3 C2 C3 119.0(5) 6_566 .
C3 C2 C1 120.4(2) 6_566 .
C3 C2 C1 120.4(2) . .
C2 C3 C2 121.0(5) . 12_665
C2 C3 H3 119.5 . .
C2 C3 H3 119.5 12_665 .
N2 Cu2 N2 109.5 28_565 51
N2 Cu2 N2 109.471(1) 28_565 74_565
N2 Cu2 N2 109.5 51 74_565
N2 Cu2 N2 109.471(3) 28_565 .
N2 Cu2 N2 109.471(1) 51 .
N2 Cu2 N2 109.471(1) 74_565 .
C6 N2 Cu2 180.0(18) . .
N2 C6 C7 180(3) . .
C6 C7 H5A 109.6(8) . .
C6 C7 H5B 109.6(8) . .
H5A C7 H5B 109.4(8) . .
C6 C7 H5C 109.6(8) . .
H5A C7 H5C 109.4(8) . .
H5B C7 H5C 109.4(8) . .
C6 C7 H5A 109.6(8) . 109_665
H5A C7 H5A 134.3(14) . 109_665
H5B C7 H5A 33.85(18) . 109_665
H5C C7 H5A 78.2(5) . 109_665
C6 C7 H5A 109.6(8) . 139_554
H5A C7 H5A 78.2(5) . 139_554
H5B C7 H5A 134.3(14) . 139_554
H5C C7 H5A 33.85(18) . 139_554
H5A C7 H5A 109.4(8) 109_665 139_554
C6 C7 H5A 109.6(8) . 166
H5A C7 H5A 33.85(18) . 166
H5B C7 H5A 78.2(5) . 166
H5C C7 H5A 134.3(14) . 166
H5A C7 H5A 109.4(8) 109_665 166
H5A C7 H5A 109.4(8) 139_554 166

loop_
_geom_bond_atom_site_label_1
_geom_bond_atom_site_label_2
_geom_bond_distance
_geom_bond_site_symmetry_2
Cu1 O1 1.956(2) .
Cu1 O1 1.956(2) 72_565
Cu1 O1 1.956(2) 166
Cu1 O1 1.956(2) 99_565
Cu1 N1 2.146(13) .
Cu1 Cu1 2.6454(14) 145_565
O1 C1 1.260(3) .
N1 C4 1.075(8) .
C4 C5 1.517(8) .
C5 H5AC 0.980(5) .
C5 H5BC 0.980(5) .
C5 H5CC 0.981(5) .
C5 H5AC 0.980(5) 99_565
C5 H5AC 0.980(5) 166
C5 H5AC 0.980(5) 72_565
C5 H5BC 0.980(5) 99_565
C5 H5BC 0.980(5) 166
C5 H5BC 0.980(5) 72_565
C5 H5CC 0.981(5) 99_565
C5 H5CC 0.981(5) 166
C5 H5CC 0.981(5) 72_565
C1 C2 1.489(6) .
C2 C3 1.384(3) 6_566
C2 C3 1.384(3) .
C3 H3 0.9500 .
Cu2 N2 1.967(13) 28_565
Cu2 N2 1.967(13) 51
Cu2 N2 1.967(13) 74_565
Cu2 N2 1.967(13) .
N2 C6 1.08(2) .
C6 C7 1.49(2) .
C7 H5A 0.981(5) .
C7 H5B 0.981(5) .
C7 H5C 0.981(5) .
C7 H5A 0.981(5) 109_665
C7 H5A 0.981(5) 139_554
C7 H5A 0.981(5) 166

loop_
_geom_torsion_atom_site_label_1
_geom_torsion_atom_site_label_2
_geom_torsion_atom_site_label_3
_geom_torsion_atom_site_label_4
_geom_torsion
_geom_torsion_site_symmetry_1
_geom_torsion_site_symmetry_4
Cu1 O1 C1 O1 8.3(7) . 120
Cu1 O1 C1 C2 -173.4(3) . .
O1 C1 C2 C3 178.6(4) . 6_566
O1 C1 C2 C3 -3.0(7) 120 6_566
O1 C1 C2 C3 3.0(7) . .
O1 C1 C2 C3 -178.6(4) 120 .
C3 C2 C3 C2 -0.1(10) 6_566 12_665
C1 C2 C3 C2 175.6(3) . 12_665
